data_1010800
loop_
_publ_author_name
'Brasseur, H'
'de Rassenfosse, A'

_publ_section_title
;
Etude cristallopraphique du platinocyanure de calcium hydrate.
;
_journal_coden_ASTM BSRSA6
_journal_name_full
;
Bulletin de la Societe Royal des Sciences de Liege
;
_journal_page_first 24
_journal_page_last 33
_journal_volume 4
_journal_year 1935
_chemical_formula_structural 'Ca Pt (C N)4 (H2 O)5'
_chemical_formula_sum 'Ca H10 N4 O5 Pt'
_chemical_name_systematic
;
Calcium tetracyanoplatinate(II) pentahydrate
;
_cell_angle_alpha 90
_cell_angle_beta 90
_cell_angle_gamma 90
_cell_formula_units_Z 8
_cell_length_a 17.08
_cell_length_b 18.98
_cell_length_c 6.64
_cell_volume 2152.5
_exptl_crystal_density_meas 2.61
_cod_original_formula_sum 'H10 Ca N4 O5 Pt'
_cod_database_code 1010800

loop_
_atom_site_label
_atom_site_fract_x
_atom_site_fract_y
_atom_site_fract_z
? ? ? ?
